data_8102113
loop_
_publ_author_name
'Spannenberg, Anke'
'Burlakov, Vladimir V.'
'Arndt, Perdita'
'Klahn, Marcus'
'Rosenthal, Uwe'

_publ_section_title
;
Crystal structure of bis(\h^5^-cyclopentadienyl)-pyrrolide-titanium
(III), Ti(C~10~H~15~)~2~(C~4~H~4~N)
;
_journal_issue 3
_journal_name_full 'Zeitschrift f\"ur Kristallographie - New Crystal Structures'
_journal_page_first 192
_journal_page_last 194
_journal_volume 222
_journal_year 2007
_chemical_formula_structural Ti(C10H15)2(C4H4N)
_chemical_formula_sum 'C24 H34 N Ti'
_chemical_formula_weight 384.42
_chemical_name_systematic
; 
bis(\h^5^-cyclopentadienyl)-pyrrolide-titanium(III) 
;
_space_group_IT_number 57
_symmetry_cell_setting orthorhombic
_symmetry_space_group_name_Hall '-P 2c 2b'
_symmetry_space_group_name_H-M 'P b c m'
_atom_sites_solution_hydrogens geom
_atom_sites_solution_primary direct
_atom_sites_solution_secondary difmap
_audit_creation_method SHELXL-97
_cell_angle_alpha 90.00
_cell_angle_beta 90.00
_cell_angle_gamma 90.00
_cell_formula_units_Z 8
_cell_length_a 10.864(2)
_cell_length_b 14.281(3)
_cell_length_c 27.535(6)
_cell_measurement_reflns_used 5000
_cell_measurement_temperature 200(2)
_cell_volume 4272.0(15)
_computing_cell_refinement STOE-CELL
_computing_data_collection STOE-EXPOSE
_computing_data_reduction STOE-INTEGRATE
_computing_molecular_graphics XP
_computing_structure_refinement 'SHELXL-97 (Sheldrick, 1997)'
_computing_structure_solution 'SHELXS-97 (Sheldrick, 1990)'
_diffrn_ambient_temperature 200(2)
_diffrn_measured_fraction_theta_full 0.978
_diffrn_measured_fraction_theta_max 0.978
_diffrn_measurement_device_type 'Stoe IPDS 1'
_diffrn_radiation_monochromator graphite
_diffrn_radiation_source 'fine-focus sealed tube'
_diffrn_radiation_type MoK\a
_diffrn_radiation_wavelength 0.71073
_diffrn_reflns_av_R_equivalents 0.0537
_diffrn_reflns_av_sigmaI/netI 0.0784
_diffrn_reflns_limit_h_max 12
_diffrn_reflns_limit_h_min -12
_diffrn_reflns_limit_k_max 16
_diffrn_reflns_limit_k_min -15
_diffrn_reflns_limit_l_max 31
_diffrn_reflns_limit_l_min 0
_diffrn_reflns_number 12090
_diffrn_reflns_theta_full 24.26
_diffrn_reflns_theta_max 24.26
_diffrn_reflns_theta_min 1.87
_exptl_absorpt_coefficient_mu 0.408
_exptl_absorpt_correction_type none
_exptl_crystal_colour 'dark green'
_exptl_crystal_density_diffrn 1.195
_exptl_crystal_density_method 'not measured'
_exptl_crystal_description prism
_exptl_crystal_F_000 1656
_exptl_crystal_size_max 0.4
_exptl_crystal_size_mid 0.3
_exptl_crystal_size_min 0.2
_refine_diff_density_max 0.260
_refine_diff_density_min -0.246
_refine_diff_density_rms 0.053
_refine_ls_extinction_method none
_refine_ls_goodness_of_fit_ref 0.833
_refine_ls_hydrogen_treatment mixed
_refine_ls_matrix_type full
_refine_ls_number_parameters 245
_refine_ls_number_reflns 3458
_refine_ls_number_restraints 0
_refine_ls_restrained_S_all 0.833
_refine_ls_R_factor_all 0.0979
_refine_ls_R_factor_gt 0.0427
_refine_ls_shift/su_max 0.000
_refine_ls_shift/su_mean 0.000
_refine_ls_structure_factor_coef Fsqd
_refine_ls_weighting_details 'calc w=1/[\s^2^(Fo^2^)+(0.0565P)^2^+0.0000P] where P=(Fo^2^+2Fc^2^)/3'
_refine_ls_weighting_scheme calc
_refine_ls_wR_factor_gt 0.0982
_refine_ls_wR_factor_ref 0.1111
_reflns_number_gt 1738
_reflns_number_total 3458
_reflns_threshold_expression >2sigma(I)
_cod_data_source_file 1267-1993.cff
_cod_data_source_block ks592
_cod_original_sg_symbol_H-M Pbcm
_cod_database_code 8102113

loop_
_symmetry_equiv_pos_as_xyz
'x, y, z'
'-x, -y, z+1/2'
'-x, y+1/2, -z+1/2'
'x, -y+1/2, -z'
'-x, -y, -z'
'x, y, -z-1/2'
'x, -y-1/2, z-1/2'
'-x, y-1/2, z'

loop_
_atom_site_label
_atom_site_type_symbol
_atom_site_fract_x
_atom_site_fract_y
_atom_site_fract_z
_atom_site_U_iso_or_equiv
_atom_site_adp_type
_atom_site_occupancy
_atom_site_symmetry_multiplicity
_atom_site_Wyckoff_symbol
_atom_site_calc_flag
_atom_site_refinement_flags
_atom_site_disorder_assembly
_atom_site_disorder_group
C1 C 0.2120(3) 0.0891(3) 0.52437(12) 0.0297(9) Uani 1 8 e d . . .
C2 C 0.0890(3) 0.1181(3) 0.52558(13) 0.0330(9) Uani 1 8 e d . . .
C3 C 0.0527(3) 0.1417(3) 0.47782(14) 0.0327(9) Uani 1 8 e d . . .
C4 C 0.1556(3) 0.1280(2) 0.44675(11) 0.0269(8) Uani 1 8 e d . . .
C5 C 0.2529(3) 0.0921(2) 0.47569(11) 0.0237(8) Uani 1 8 e d . . .
C6 C 0.2867(4) 0.0517(3) 0.56637(13) 0.0536(12) Uani 1 8 e d . . .
H6A H 0.3701 0.0370 0.5552 0.080 Uiso 1 8 e calc R . .
H6B H 0.2477 -0.0052 0.5790 0.080 Uiso 1 8 e calc R . .
H6C H 0.2906 0.0990 0.5921 0.080 Uiso 1 8 e calc R . .
C7 C 0.0056(4) 0.1114(3) 0.56958(15) 0.0670(14) Uani 1 8 e d . . .
H7A H -0.0760 0.1361 0.5614 0.101 Uiso 1 8 e calc R . .
H7B H 0.0407 0.1479 0.5963 0.101 Uiso 1 8 e calc R . .
H7C H -0.0020 0.0457 0.5795 0.101 Uiso 1 8 e calc R . .
C8 C -0.0770(3) 0.1567(3) 0.45990(19) 0.0645(14) Uani 1 8 e d . . .
H8A H -0.1324 0.1643 0.4877 0.097 Uiso 1 8 e calc R . .
H8B H -0.1030 0.1025 0.4406 0.097 Uiso 1 8 e calc R . .
H8C H -0.0799 0.2132 0.4397 0.097 Uiso 1 8 e calc R . .
C9 C 0.1567(4) 0.1394(3) 0.39249(12) 0.0533(11) Uani 1 8 e d . . .
H9A H 0.2394 0.1260 0.3801 0.080 Uiso 1 8 e calc R . .
H9B H 0.1339 0.2038 0.3841 0.080 Uiso 1 8 e calc R . .
H9C H 0.0976 0.0959 0.3779 0.080 Uiso 1 8 e calc R . .
C10 C 0.3739(3) 0.0551(3) 0.45796(13) 0.0402(9) Uani 1 8 e d . . .
H10A H 0.3807 0.0655 0.4229 0.060 Uiso 1 8 e calc R . .
H10B H 0.3792 -0.0121 0.4648 0.060 Uiso 1 8 e calc R . .
H10C H 0.4411 0.0879 0.4746 0.060 Uiso 1 8 e calc R . .
C11 C 0.4812(3) 0.2344(3) 0.53892(13) 0.0366(10) Uani 1 8 e d . . .
H11 H 0.4541 0.2216 0.5710 0.044 Uiso 1 8 e calc R . .
C12 C 0.6024(3) 0.2400(3) 0.52484(14) 0.0497(12) Uani 1 8 e d . . .
H12 H 0.6726 0.2318 0.5450 0.060 Uiso 1 8 e calc R . .
C13 C 0.2669(3) 0.5869(2) 0.22453(11) 0.0232(8) Uani 1 8 e d . . .
C14 C 0.3848(3) 0.6164(2) 0.20865(12) 0.0297(8) Uani 1 8 e d . . .
C15 C 0.4587(4) 0.6315(3) 0.2500 0.0294(12) Uani 1 4 d d S . .
C16 C 0.4496(3) 0.8603(3) 0.27519(12) 0.0297(8) Uani 1 8 e d . . .
C17 C 0.3318(3) 0.8884(3) 0.29119(14) 0.0408(10) Uani 1 8 e d . . .
C18 C 0.2605(4) 0.9093(4) 0.2500 0.0410(15) Uani 1 4 d d S . .
C19 C 0.1628(3) 0.5542(3) 0.19318(12) 0.0421(10) Uani 1 8 e d . . .
H19A H 0.1855 0.5613 0.1589 0.063 Uiso 1 8 e calc R . .
H19B H 0.0894 0.5918 0.2000 0.063 Uiso 1 8 e calc R . .
H19C H 0.1455 0.4882 0.2001 0.063 Uiso 1 8 e calc R . .
C20 C 0.4281(4) 0.6188(3) 0.15629(14) 0.0624(14) Uani 1 8 e d . . .
H20A H 0.3584 0.6063 0.1347 0.094 Uiso 1 8 e calc R . .
H20B H 0.4915 0.5708 0.1514 0.094 Uiso 1 8 e calc R . .
H20C H 0.4625 0.6806 0.1490 0.094 Uiso 1 8 e calc R . .
C21 C 0.5970(4) 0.6381(4) 0.2500 0.0608(19) Uani 1 4 d d S . .
H21A H 0.6263 0.6487 0.2168 0.091 Uiso 0.50 8 e calc PR . .
H21B H 0.6320 0.5795 0.2625 0.091 Uiso 0.50 8 e calc PR . .
H21C H 0.6229 0.6902 0.2707 0.091 Uiso 0.50 8 e calc PR . .
C22 C 0.5607(3) 0.8509(3) 0.30774(16) 0.0580(12) Uani 1 8 e d . . .
H22A H 0.5346 0.8533 0.3418 0.087 Uiso 1 8 e calc R . .
H22B H 0.6181 0.9024 0.3012 0.087 Uiso 1 8 e calc R . .
H22C H 0.6016 0.7910 0.3014 0.087 Uiso 1 8 e calc R . .
C23 C 0.2956(5) 0.9024(4) 0.34343(17) 0.094(2) Uani 1 8 e d . . .
H23A H 0.3626 0.8813 0.3646 0.141 Uiso 1 8 e calc R . .
H23B H 0.2212 0.8660 0.3504 0.141 Uiso 1 8 e calc R . .
H23C H 0.2794 0.9689 0.3493 0.141 Uiso 1 8 e calc R . .
C24 C 0.1368(5) 0.9569(5) 0.2500 0.109(3) Uani 1 4 d d S . .
H24A H 0.1075 0.9636 0.2835 0.163 Uiso 0.50 8 e calc PR . .
H24B H 0.0780 0.9192 0.2314 0.163 Uiso 0.50 8 e calc PR . .
H24C H 0.1443 1.0189 0.2351 0.163 Uiso 0.50 8 e calc PR . .
C25 C 0.0302(3) 0.7577(3) 0.28942(14) 0.0406(10) Uani 1 8 e d . . .
H25 H 0.0571 0.7557 0.3222 0.049 Uiso 1 8 e calc R . .
C26 C -0.0902(3) 0.7690(3) 0.27501(14) 0.0515(12) Uani 1 8 e d . . .
H26 H -0.1598 0.7756 0.2956 0.062 Uiso 1 8 e calc R . .
N1 N 0.4048(3) 0.2500 0.5000 0.0293(10) Uani 1 4 c d S . .
N2 N 0.1055(3) 0.7500(3) 0.2500 0.0284(10) Uani 1 4 d d S . .
Ti1 Ti 0.21184(7) 0.2500 0.5000 0.0198(2) Uani 1 4 c d S . .
Ti2 Ti 0.29880(6) 0.74603(6) 0.2500 0.0167(2) Uani 1 4 d d S . .

loop_
_atom_site_aniso_label
_atom_site_aniso_U_11
_atom_site_aniso_U_22
_atom_site_aniso_U_33
_atom_site_aniso_U_23
_atom_site_aniso_U_13
_atom_site_aniso_U_12
C1 0.034(2) 0.025(2) 0.030(2) 0.0034(16) -0.0051(16) -0.0091(16)
C2 0.034(2) 0.024(2) 0.041(2) -0.0073(17) 0.0108(18) -0.0137(16)
C3 0.0194(17) 0.019(2) 0.060(3) -0.0119(19) -0.0048(18) -0.0017(15)
C4 0.0343(18) 0.020(2) 0.0260(18) -0.0063(14) -0.0138(16) 0.0040(16)
C5 0.0260(17) 0.018(2) 0.0269(19) -0.0028(15) -0.0046(16) -0.0012(15)
C6 0.068(3) 0.049(3) 0.043(2) 0.025(2) -0.019(2) -0.020(2)
C7 0.077(3) 0.043(3) 0.081(3) -0.012(2) 0.049(3) -0.023(2)
C8 0.024(2) 0.040(3) 0.130(4) -0.029(3) -0.021(2) 0.0026(19)
C9 0.080(3) 0.042(3) 0.037(2) -0.0098(19) -0.019(2) 0.005(2)
C10 0.036(2) 0.030(2) 0.054(2) -0.0070(18) 0.0025(18) 0.0102(17)
C11 0.0293(19) 0.041(3) 0.039(2) 0.0043(18) -0.0048(16) -0.0035(17)
C12 0.0179(17) 0.063(3) 0.068(3) 0.015(3) -0.0120(16) -0.0011(19)
C13 0.0232(17) 0.017(2) 0.0293(17) -0.0058(15) -0.0005(14) -0.0039(15)
C14 0.036(2) 0.017(2) 0.036(2) -0.0074(16) 0.0128(17) -0.0026(16)
C15 0.016(2) 0.017(3) 0.055(3) 0.000 0.000 0.001(2)
C16 0.0224(17) 0.020(2) 0.047(2) -0.0046(16) -0.0025(15) -0.0041(15)
C17 0.031(2) 0.028(2) 0.063(3) -0.0233(19) 0.017(2) -0.0119(18)
C18 0.015(2) 0.017(3) 0.092(5) 0.000 0.000 0.004(2)
C19 0.052(2) 0.032(3) 0.042(2) -0.0060(18) -0.0099(19) -0.0120(19)
C20 0.085(3) 0.047(3) 0.054(3) -0.025(2) 0.041(2) -0.027(2)
C21 0.021(3) 0.033(4) 0.128(6) 0.000 0.000 0.007(3)
C22 0.047(2) 0.048(3) 0.079(3) -0.002(2) -0.030(2) -0.012(2)
C23 0.101(4) 0.093(5) 0.088(4) -0.070(3) 0.041(3) -0.036(3)
C24 0.020(3) 0.023(4) 0.283(11) 0.000 0.000 0.010(3)
C25 0.0271(19) 0.049(3) 0.045(2) 0.008(2) 0.0105(16) -0.0004(19)
C26 0.0184(17) 0.061(3) 0.075(3) 0.006(2) 0.0142(16) 0.0022(18)
N1 0.021(2) 0.030(3) 0.037(2) -0.0051(19) 0.000 0.000
N2 0.0158(19) 0.025(3) 0.045(3) 0.000 0.000 -0.0023(18)
Ti1 0.0153(4) 0.0205(6) 0.0236(5) -0.0032(4) 0.000 0.000
Ti2 0.0135(4) 0.0171(6) 0.0195(4) 0.000 0.000 -0.0006(4)

loop_
_atom_type_symbol
_atom_type_description
_atom_type_scat_dispersion_real
_atom_type_scat_dispersion_imag
_atom_type_scat_source
C C 0.0033 0.0016 'International Tables Vol C Tables 4.2.6.8 and 6.1.1.4'
H H 0.0000 0.0000 'International Tables Vol C Tables 4.2.6.8 and 6.1.1.4'
N N 0.0061 0.0033 'International Tables Vol C Tables 4.2.6.8 and 6.1.1.4'
Ti Ti 0.2776 0.4457 'International Tables Vol C Tables 4.2.6.8 and 6.1.1.4'

loop_
_geom_angle_atom_site_label_1
_geom_angle_atom_site_label_2
_geom_angle_atom_site_label_3
_geom_angle
_geom_angle_site_symmetry_1
_geom_angle_site_symmetry_3
_geom_angle_publ_flag
C2 C1 C5 108.3(3) . . ?
C2 C1 C6 126.8(3) . . ?
C5 C1 C6 124.6(3) . . ?
C2 C1 Ti1 73.9(2) . . ?
C5 C1 Ti1 72.85(19) . . ?
C6 C1 Ti1 123.7(2) . . ?
C1 C2 C3 108.3(3) . . ?
C1 C2 C7 124.8(4) . . ?
C3 C2 C7 126.3(3) . . ?
C1 C2 Ti1 72.3(2) . . ?
C3 C2 Ti1 72.34(19) . . ?
C7 C2 Ti1 127.8(2) . . ?
C2 C3 C4 108.0(3) . . ?
C2 C3 C8 126.8(3) . . ?
C4 C3 C8 123.9(4) . . ?
C2 C3 Ti1 73.51(18) . . ?
C4 C3 Ti1 71.04(18) . . ?
C8 C3 Ti1 131.6(3) . . ?
C5 C4 C3 107.3(3) . . ?
C5 C4 C9 126.2(3) . . ?
C3 C4 C9 126.2(3) . . ?
C5 C4 Ti1 74.03(18) . . ?
C3 C4 Ti1 74.21(19) . . ?
C9 C4 Ti1 122.4(2) . . ?
C1 C5 C4 108.0(3) . . ?
C1 C5 C10 125.0(3) . . ?
C4 C5 C10 126.7(3) . . ?
C1 C5 Ti1 72.83(19) . . ?
C4 C5 Ti1 71.21(18) . . ?
C10 C5 Ti1 125.9(2) . . ?
N1 C11 C12 110.4(3) . . ?
C11 C12 C12 106.7(2) . 4_556 ?
C13 C13 C14 107.97(18) 6_556 . ?
C13 C13 C19 125.22(18) 6_556 . ?
C14 C13 C19 126.7(3) . . ?
C13 C13 Ti2 73.04(7) 6_556 . ?
C14 C13 Ti2 71.23(19) . . ?
C19 C13 Ti2 124.9(2) . . ?
C15 C14 C13 108.1(3) . . ?
C15 C14 C20 126.0(3) . . ?
C13 C14 C20 125.5(3) . . ?
C15 C14 Ti2 73.5(2) . . ?
C13 C14 Ti2 74.20(18) . . ?
C20 C14 Ti2 124.3(2) . . ?
C14 C15 C14 107.8(4) . 6_556 ?
C14 C15 C21 125.29(19) . . ?
C14 C15 C21 125.29(19) 6_556 . ?
C14 C15 Ti2 72.0(2) . . ?
C14 C15 Ti2 72.0(2) 6_556 . ?
C21 C15 Ti2 133.2(4) . . ?
C16 C16 C17 108.2(2) 6_556 . ?
C16 C16 C22 126.4(2) 6_556 . ?
C17 C16 C22 124.4(3) . . ?
C16 C16 Ti2 73.30(8) 6_556 . ?
C17 C16 Ti2 70.53(19) . . ?
C22 C16 Ti2 130.8(3) . . ?
C18 C17 C16 107.9(3) . . ?
C18 C17 C23 126.8(4) . . ?
C16 C17 C23 125.0(4) . . ?
C18 C17 Ti2 73.2(2) . . ?
C16 C17 Ti2 75.0(2) . . ?
C23 C17 Ti2 122.4(3) . . ?
C17 C18 C17 107.6(4) 6_556 . ?
C17 C18 C24 126.0(2) 6_556 . ?
C17 C18 C24 126.0(2) . . ?
C17 C18 Ti2 72.2(2) 6_556 . ?
C17 C18 Ti2 72.2(2) . . ?
C24 C18 Ti2 127.0(4) . . ?
N2 C25 C26 110.5(3) . . ?
C25 C26 C26 106.8(2) . 6_556 ?
C11 N1 C11 105.6(4) . 4_556 ?
C11 N1 Ti1 127.18(18) . . ?
C11 N1 Ti1 127.18(18) 4_556 . ?
C25 N2 C25 105.5(4) 6_556 . ?
C25 N2 Ti2 127.00(19) 6_556 . ?
C25 N2 Ti2 127.00(19) . . ?
N1 Ti1 C4 105.03(8) . . ?
N1 Ti1 C4 105.03(8) . 4_556 ?
C4 Ti1 C4 149.94(16) . 4_556 ?
N1 Ti1 C1 89.97(8) . 4_556 ?
C4 Ti1 C1 122.35(11) . 4_556 ?
C4 Ti1 C1 57.67(11) 4_556 4_556 ?
N1 Ti1 C1 89.97(8) . . ?
C4 Ti1 C1 57.66(11) . . ?
C4 Ti1 C1 122.35(11) 4_556 . ?
C1 Ti1 C1 179.93(15) 4_556 . ?
N1 Ti1 C5 79.27(8) . 4_556 ?
C4 Ti1 C5 156.66(11) . 4_556 ?
C4 Ti1 C5 34.76(10) 4_556 4_556 ?
C1 Ti1 C5 34.32(11) 4_556 4_556 ?
C1 Ti1 C5 145.66(11) . 4_556 ?
N1 Ti1 C5 79.27(8) . . ?
C4 Ti1 C5 34.76(10) . . ?
C4 Ti1 C5 156.65(11) 4_556 . ?
C1 Ti1 C5 145.66(11) 4_556 . ?
C1 Ti1 C5 34.32(11) . . ?
C5 Ti1 C5 158.54(16) 4_556 . ?
N1 Ti1 C3 136.11(8) . . ?
C4 Ti1 C3 34.75(11) . . ?
C4 Ti1 C3 116.61(12) 4_556 . ?
C1 Ti1 C3 123.24(12) 4_556 . ?
C1 Ti1 C3 56.82(12) . . ?
C5 Ti1 C3 144.37(12) 4_556 . ?
C5 Ti1 C3 57.02(11) . . ?
N1 Ti1 C3 136.11(8) . 4_556 ?
C4 Ti1 C3 116.61(12) . 4_556 ?
C4 Ti1 C3 34.75(11) 4_556 4_556 ?
C1 Ti1 C3 56.82(11) 4_556 4_556 ?
C1 Ti1 C3 123.24(12) . 4_556 ?
C5 Ti1 C3 57.02(11) 4_556 4_556 ?
C5 Ti1 C3 144.37(12) . 4_556 ?
C3 Ti1 C3 87.79(16) . 4_556 ?
N1 Ti1 C2 123.57(9) . . ?
C4 Ti1 C2 57.41(12) . . ?
C4 Ti1 C2 104.58(12) 4_556 . ?
C1 Ti1 C2 146.22(13) 4_556 . ?
C1 Ti1 C2 33.84(11) . . ?
C5 Ti1 C2 139.15(11) 4_556 . ?
C5 Ti1 C2 56.60(11) . . ?
C3 Ti1 C2 34.15(12) . . ?
C3 Ti1 C2 91.74(13) 4_556 . ?
N1 Ti1 C2 123.58(9) . 4_556 ?
C4 Ti1 C2 104.58(12) . 4_556 ?
C4 Ti1 C2 57.41(11) 4_556 4_556 ?
C1 Ti1 C2 33.84(11) 4_556 4_556 ?
C1 Ti1 C2 146.22(13) . 4_556 ?
C5 Ti1 C2 56.60(11) 4_556 4_556 ?
C5 Ti1 C2 139.15(11) . 4_556 ?
C3 Ti1 C2 91.75(13) . 4_556 ?
C3 Ti1 C2 34.15(12) 4_556 4_556 ?
C2 Ti1 C2 112.85(18) . 4_556 ?
N2 Ti2 C17 97.40(13) . 6_556 ?
N2 Ti2 C17 97.40(13) . . ?
C17 Ti2 C17 57.6(2) 6_556 . ?
N2 Ti2 C14 114.57(12) . . ?
C17 Ti2 C14 112.55(14) 6_556 . ?
C17 Ti2 C14 147.90(13) . . ?
N2 Ti2 C14 114.57(12) . 6_556 ?
C17 Ti2 C14 147.90(13) 6_556 6_556 ?
C17 Ti2 C14 112.55(14) . 6_556 ?
C14 Ti2 C14 57.55(17) . 6_556 ?
N2 Ti2 C18 78.34(15) . . ?
C17 Ti2 C18 34.62(11) 6_556 . ?
C17 Ti2 C18 34.62(11) . . ?
C14 Ti2 C18 147.11(10) . . ?
C14 Ti2 C18 147.11(10) 6_556 . ?
N2 Ti2 C15 138.26(16) . . ?
C17 Ti2 C15 118.75(13) 6_556 . ?
C17 Ti2 C15 118.75(13) . . ?
C14 Ti2 C15 34.52(10) . . ?
C14 Ti2 C15 34.52(10) 6_556 . ?
C18 Ti2 C15 143.40(16) . . ?
N2 Ti2 C13 83.18(13) . 6_556 ?
C17 Ti2 C13 168.12(12) 6_556 6_556 ?
C17 Ti2 C13 134.23(13) . 6_556 ?
C14 Ti2 C13 57.14(11) . 6_556 ?
C14 Ti2 C13 34.57(11) 6_556 6_556 ?
C18 Ti2 C13 154.89(11) . 6_556 ?
C15 Ti2 C13 57.09(13) . 6_556 ?
N2 Ti2 C13 83.19(13) . . ?
C17 Ti2 C13 134.24(13) 6_556 . ?
C17 Ti2 C13 168.11(12) . . ?
C14 Ti2 C13 34.57(11) . . ?
C14 Ti2 C13 57.14(11) 6_556 . ?
C18 Ti2 C13 154.90(11) . . ?
C15 Ti2 C13 57.09(13) . . ?
C13 Ti2 C13 33.92(15) 6_556 . ?
N2 Ti2 C16 131.33(13) . 6_556 ?
C17 Ti2 C16 34.42(11) 6_556 6_556 ?
C17 Ti2 C16 56.76(12) . 6_556 ?
C14 Ti2 C16 97.03(12) . 6_556 ?
C14 Ti2 C16 113.52(12) 6_556 6_556 ?
C18 Ti2 C16 56.91(14) . 6_556 ?
C15 Ti2 C16 88.23(14) . 6_556 ?
C13 Ti2 C16 145.15(12) 6_556 6_556 ?
C13 Ti2 C16 130.77(11) . 6_556 ?
N2 Ti2 C16 131.33(13) . . ?
C17 Ti2 C16 56.76(12) 6_556 . ?
C17 Ti2 C16 34.42(11) . . ?
C14 Ti2 C16 113.52(12) . . ?
C14 Ti2 C16 97.03(12) 6_556 . ?
C18 Ti2 C16 56.91(14) . . ?
C15 Ti2 C16 88.23(14) . . ?
C13 Ti2 C16 130.77(11) 6_556 . ?
C13 Ti2 C16 145.15(12) . . ?
C16 Ti2 C16 33.39(16) 6_556 . ?

loop_
_geom_bond_atom_site_label_1
_geom_bond_atom_site_label_2
_geom_bond_distance
_geom_bond_site_symmetry_2
_geom_bond_publ_flag
C1 C2 1.400(5) . ?
C1 C5 1.413(5) . ?
C1 C6 1.510(5) . ?
C1 Ti1 2.394(4) . ?
C2 C3 1.413(5) . ?
C2 C7 1.516(5) . ?
C2 Ti1 2.414(3) . ?
C3 C4 1.421(4) . ?
C3 C8 1.508(5) . ?
C3 Ti1 2.399(3) . ?
C4 C5 1.420(4) . ?
C4 C9 1.503(4) . ?
C4 Ti1 2.358(3) . ?
C5 C10 1.499(4) . ?
C5 Ti1 2.394(3) . ?
C11 N1 1.374(4) . ?
C11 C12 1.375(5) . ?
C12 C12 1.397(7) 4_556 ?
C13 C13 1.403(6) 6_556 ?
C13 C14 1.417(4) . ?
C13 C19 1.497(4) . ?
C13 Ti2 2.404(3) . ?
C14 C15 1.410(4) . ?
C14 C20 1.517(5) . ?
C14 Ti2 2.365(3) . ?
C15 C14 1.410(4) 6_556 ?
C15 C21 1.506(6) . ?
C15 Ti2 2.385(5) . ?
C16 C16 1.387(7) 6_556 ?
C16 C17 1.412(4) . ?
C16 C22 1.510(4) . ?
C16 Ti2 2.414(3) . ?
C17 C18 1.406(5) . ?
C17 C23 1.505(5) . ?
C17 Ti2 2.355(4) . ?
C18 C17 1.405(5) 6_556 ?
C18 C24 1.506(7) . ?
C18 Ti2 2.368(5) . ?
C25 N2 1.364(4) . ?
C25 C26 1.376(5) . ?
C26 C26 1.377(8) 6_556 ?
N1 C11 1.374(4) 4_556 ?
N1 Ti1 2.096(4) . ?
N2 C25 1.363(4) 6_556 ?
N2 Ti2 2.100(3) . ?
Ti1 C4 2.358(3) 4_556 ?
Ti1 C1 2.394(4) 4_556 ?
Ti1 C5 2.394(3) 4_556 ?
Ti1 C3 2.399(3) 4_556 ?
Ti1 C2 2.414(3) 4_556 ?
Ti2 C17 2.355(4) 6_556 ?
Ti2 C14 2.365(3) 6_556 ?
Ti2 C13 2.404(3) 6_556 ?
Ti2 C16 2.414(3) 6_556 ?
